data_4317935
loop_
_publ_author_name
'Henning Nekola'
'Dongren Wang'
'Cerstin Gr\"uning'
'Jessica G\"atjens'
'Axel Behrens'
'Dieter Rehder'

_publ_contact_author
;
         'Wang Dongren'
         Institut f\"ur Anorganische und Angewandte Chemie
         Universit\"at Hamburg
         Martin-Luther-King-Platz 6
         20146 Hamburg
         Bundesrepublik Deutschland
;
_publ_contact_author_email wang@chemie.uni-hamburg.de
_publ_contact_author_fax '+49 40 42838 2893'
_publ_contact_author_phone '+49 40 42838 6084'
_publ_section_title
;
 Thiofunctional Vanadium Complexes
;
_journal_name_full 'Inorganic Chemistry'
_journal_page_first 2379
_journal_page_last 2384
_journal_paper_doi 10.1021/ic011118z
_journal_volume 41
_journal_year 2002
_chemical_formula_sum 'C23 H23 Br N O S4 V'
_chemical_formula_weight 588.51
_chemical_name_systematic
;
  2,6-bis(2'-mercaptophenylthio)dimethylpyridine-vanadiumbromid(III)
;
_space_group_IT_number 14
_symmetry_cell_setting monoclinic
_symmetry_space_group_name_Hall '-P 2ybc'
_symmetry_space_group_name_H-M 'P 1 21/c 1'
_atom_sites_solution_hydrogens geom
_atom_sites_solution_primary direct
_atom_sites_solution_secondary difmap
_audit_creation_method SHELXL-97
_cell_angle_alpha 90.00
_cell_angle_beta 96.8330(10)
_cell_angle_gamma 90.00
_cell_formula_units_Z 4
_cell_length_a 10.5001(4)
_cell_length_b 13.9969(5)
_cell_length_c 16.4615(5)
_cell_measurement_temperature 153(2)
_cell_volume 2402.14(15)
_computing_structure_refinement 'SHELXL-97 (Sheldrick, 1997)'
_computing_structure_solution 'SHELXS-97 (Sheldrick, 1990)'
_diffrn_ambient_temperature 153(2)
_diffrn_measured_fraction_theta_full 0.988
_diffrn_measured_fraction_theta_max 0.988
_diffrn_radiation_monochromator graphite
_diffrn_radiation_source 'fine-focus sealed tube'
_diffrn_radiation_type MoK\a
_diffrn_radiation_wavelength 0.71073
_diffrn_reflns_av_R_equivalents 0.0531
_diffrn_reflns_av_sigmaI/netI 0.0311
_diffrn_reflns_limit_h_max 15
_diffrn_reflns_limit_h_min -15
_diffrn_reflns_limit_k_max 20
_diffrn_reflns_limit_k_min -20
_diffrn_reflns_limit_l_max 24
_diffrn_reflns_limit_l_min -24
_diffrn_reflns_number 64463
_diffrn_reflns_theta_full 32.54
_diffrn_reflns_theta_max 32.54
_diffrn_reflns_theta_min 2.44
_exptl_absorpt_coefficient_mu 2.441
_exptl_absorpt_correction_T_max 0.7924
_exptl_absorpt_correction_T_min 0.3221
_exptl_crystal_density_diffrn 1.627
_exptl_crystal_density_method 'not measured'
_exptl_crystal_F_000 1192
_exptl_crystal_size_max 0.60
_exptl_crystal_size_mid 0.40
_exptl_crystal_size_min 0.10
_refine_diff_density_max 0.909
_refine_diff_density_min -0.705
_refine_diff_density_rms 0.090
_refine_ls_extinction_method none
_refine_ls_goodness_of_fit_ref 1.003
_refine_ls_hydrogen_treatment mixed
_refine_ls_matrix_type full
_refine_ls_number_parameters 280
_refine_ls_number_reflns 8614
_refine_ls_number_restraints 0
_refine_ls_restrained_S_all 1.003
_refine_ls_R_factor_all 0.0400
_refine_ls_R_factor_gt 0.0316
_refine_ls_shift/su_max 0.003
_refine_ls_shift/su_mean 0.000
_refine_ls_structure_factor_coef Fsqd
_refine_ls_weighting_details 'calc w=1/[\s^2^(Fo^2^)+(0.0498P)^2^+0.0000P] where P=(Fo^2^+2Fc^2^)/3'
_refine_ls_weighting_scheme calc
_refine_ls_wR_factor_gt 0.0793
_refine_ls_wR_factor_ref 0.0811
_reflns_number_gt 6999
_reflns_number_total 8614
_reflns_threshold_expression >2sigma(I)
_cod_data_source_file ic011118z_2.cif
_cod_data_source_block vbrhn
_cod_database_code 4317935

loop_
_symmetry_equiv_pos_as_xyz
'x, y, z'
'-x, y+1/2, -z+1/2'
'-x, -y, -z'
'x, -y-1/2, z-1/2'

loop_
_atom_site_label
_atom_site_type_symbol
_atom_site_fract_x
_atom_site_fract_y
_atom_site_fract_z
_atom_site_U_iso_or_equiv
_atom_site_adp_type
_atom_site_occupancy
_atom_site_symmetry_multiplicity
_atom_site_calc_flag
_atom_site_refinement_flags
_atom_site_disorder_assembly
_atom_site_disorder_group
Br1 Br 0.287448(14) 0.748280(10) 0.139528(8) 0.02515(5) Uani 1 1 d . . .
V1 V 0.41729(2) 0.815729(17) 0.263683(13) 0.01829(6) Uani 1 1 d . . .
S1 S 0.27261(3) 0.94192(3) 0.27652(2) 0.02339(8) Uani 1 1 d . . .
S2 S 0.29622(3) 0.72357(3) 0.35358(2) 0.02202(7) Uani 1 1 d . . .
S3 S 0.56962(3) 0.92851(3) 0.21388(2) 0.02508(8) Uani 1 1 d . . .
S4 S 0.58188(3) 0.70193(3) 0.26531(2) 0.02446(8) Uani 1 1 d . . .
N1 N 0.51392(11) 0.86276(8) 0.38020(7) 0.0192(2) Uani 1 1 d . . .
C1 C 0.17159(13) 0.89843(11) 0.34566(9) 0.0237(3) Uani 1 1 d . . .
C2 C 0.07267(15) 0.95884(13) 0.36601(10) 0.0315(3) Uani 1 1 d . . .
H2A H 0.0633 1.0210 0.3429 0.038 Uiso 1 1 calc R . .
C3 C -0.01065(16) 0.92802(15) 0.41947(12) 0.0429(5) Uani 1 1 d . . .
H3A H -0.0775 0.9691 0.4321 0.052 Uiso 1 1 calc R . .
C4 C 0.00154(17) 0.83890(16) 0.45471(12) 0.0449(5) Uani 1 1 d . . .
H4A H -0.0558 0.8192 0.4919 0.054 Uiso 1 1 calc R . .
C5 C 0.09742(16) 0.77811(14) 0.43585(11) 0.0350(4) Uani 1 1 d . . .
H5A H 0.1063 0.7164 0.4599 0.042 Uiso 1 1 calc R . .
C6 C 0.18123(13) 0.80806(11) 0.38112(9) 0.0240(3) Uani 1 1 d . . .
C7 C 0.41783(14) 0.72539(11) 0.44149(9) 0.0243(3) Uani 1 1 d . . .
H7A H 0.3753 0.7183 0.4917 0.029 Uiso 1 1 calc R . .
H7B H 0.4749 0.6696 0.4383 0.029 Uiso 1 1 calc R . .
C8 C 0.49809(13) 0.81402(10) 0.44902(8) 0.0210(3) Uani 1 1 d . . .
C9 C 0.55972(14) 0.84149(12) 0.52471(9) 0.0274(3) Uani 1 1 d . . .
H9A H 0.5466 0.8068 0.5726 0.033 Uiso 1 1 calc R . .
C10 C 0.63995(14) 0.91955(12) 0.52967(9) 0.0296(3) Uani 1 1 d . . .
H10A H 0.6836 0.9387 0.5810 0.036 Uiso 1 1 calc R . .
C11 C 0.65657(14) 0.96980(11) 0.45958(10) 0.0266(3) Uani 1 1 d . . .
H11A H 0.7115 1.0239 0.4620 0.032 Uiso 1 1 calc R . .
C12 C 0.59119(13) 0.93984(10) 0.38488(9) 0.0219(3) Uani 1 1 d . . .
C13 C 0.59902(15) 0.99666(11) 0.30852(9) 0.0273(3) Uani 1 1 d . . .
H13A H 0.6854 1.0258 0.3115 0.033 Uiso 1 1 calc R . .
H13B H 0.5358 1.0494 0.3066 0.033 Uiso 1 1 calc R . .
C14 C 0.71380(14) 0.86038(12) 0.21606(9) 0.0255(3) Uani 1 1 d . . .
C15 C 0.82220(15) 0.90585(14) 0.19315(10) 0.0341(4) Uani 1 1 d . . .
H15A H 0.8190 0.9717 0.1790 0.041 Uiso 1 1 calc R . .
C16 C 0.93451(15) 0.85448(16) 0.19115(10) 0.0403(4) Uani 1 1 d . . .
H16A H 1.0090 0.8851 0.1762 0.048 Uiso 1 1 calc R . .
C17 C 0.93781(17) 0.75871(15) 0.21094(12) 0.0409(5) Uani 1 1 d . . .
H17A H 1.0147 0.7235 0.2091 0.049 Uiso 1 1 calc R . .
C18 C 0.83041(15) 0.71343(14) 0.23347(11) 0.0350(4) Uani 1 1 d . . .
H18A H 0.8344 0.6474 0.2469 0.042 Uiso 1 1 calc R . .
C19 C 0.71530(14) 0.76399(11) 0.23672(9) 0.0252(3) Uani 1 1 d . . .
C30 C -0.3293(2) 0.50672(16) 0.4828(2) 0.0841(10) Uani 1 1 d . . .
H30A H -0.3839 0.4902 0.4315 0.101 Uiso 1 1 calc R . .
H30B H -0.3557 0.4665 0.5273 0.101 Uiso 1 1 calc R . .
C31 C -0.1936(2) 0.48829(15) 0.47328(14) 0.0511(5) Uani 1 1 d . . .
H31A H -0.1457 0.4653 0.5250 0.061 Uiso 1 1 calc R . .
H31B H -0.1853 0.4409 0.4295 0.061 Uiso 1 1 calc R . .
C32 C -0.1487(3) 0.58277(18) 0.4510(2) 0.0926(12) Uani 1 1 d . . .
H32A H -0.1490 0.5874 0.3910 0.111 Uiso 1 1 calc R . .
H32B H -0.0602 0.5939 0.4773 0.111 Uiso 1 1 calc R . .
C33 C -0.23773(18) 0.65477(13) 0.47976(12) 0.0413(4) Uani 1 1 d . . .
H33A H -0.1954 0.6898 0.5278 0.050 Uiso 1 1 calc R . .
H33B H -0.2648 0.7014 0.4358 0.050 Uiso 1 1 calc R . .
O1 O -0.34522(12) 0.60274(10) 0.50106(9) 0.0459(3) Uani 1 1 d . . .

loop_
_atom_site_aniso_label
_atom_site_aniso_U_11
_atom_site_aniso_U_22
_atom_site_aniso_U_33
_atom_site_aniso_U_23
_atom_site_aniso_U_13
_atom_site_aniso_U_12
Br1 0.02553(8) 0.03115(9) 0.01803(8) -0.00363(5) -0.00045(5) 0.00170(5)
V1 0.01799(11) 0.02019(12) 0.01672(11) -0.00108(8) 0.00214(8) 0.00064(8)
S1 0.02288(17) 0.02204(17) 0.02545(17) -0.00011(13) 0.00366(13) 0.00334(13)
S2 0.02348(17) 0.02181(17) 0.02065(16) -0.00074(13) 0.00216(12) -0.00338(13)
S3 0.02445(17) 0.02753(19) 0.02347(17) 0.00477(14) 0.00365(13) -0.00181(13)
S4 0.02135(17) 0.02279(18) 0.02917(18) -0.00360(14) 0.00270(13) 0.00281(12)
N1 0.0187(5) 0.0192(5) 0.0195(5) -0.0020(4) 0.0016(4) 0.0016(4)
C1 0.0173(6) 0.0299(8) 0.0235(7) -0.0065(6) 0.0009(5) -0.0012(5)
C2 0.0224(7) 0.0368(9) 0.0353(8) -0.0100(7) 0.0031(6) 0.0030(6)
C3 0.0229(8) 0.0591(12) 0.0487(11) -0.0175(9) 0.0118(7) 0.0026(7)
C4 0.0284(9) 0.0641(13) 0.0459(11) -0.0073(10) 0.0195(8) -0.0087(8)
C5 0.0277(8) 0.0441(10) 0.0345(9) -0.0007(7) 0.0086(6) -0.0106(7)
C6 0.0174(6) 0.0316(8) 0.0228(7) -0.0047(6) 0.0023(5) -0.0041(5)
C7 0.0258(7) 0.0268(7) 0.0197(6) 0.0024(5) 0.0006(5) -0.0008(6)
C8 0.0196(6) 0.0234(7) 0.0198(6) -0.0018(5) 0.0015(5) 0.0029(5)
C9 0.0255(7) 0.0355(8) 0.0204(7) -0.0029(6) -0.0002(5) 0.0027(6)
C10 0.0226(7) 0.0394(9) 0.0255(7) -0.0122(6) -0.0020(5) 0.0028(6)
C11 0.0189(6) 0.0271(8) 0.0335(8) -0.0104(6) 0.0028(5) 0.0005(5)
C12 0.0182(6) 0.0209(7) 0.0269(7) -0.0056(5) 0.0033(5) 0.0021(5)
C13 0.0287(8) 0.0205(7) 0.0330(8) -0.0013(6) 0.0052(6) -0.0036(5)
C14 0.0202(7) 0.0392(9) 0.0173(6) -0.0035(6) 0.0035(5) -0.0028(6)
C15 0.0284(8) 0.0497(10) 0.0245(7) -0.0015(7) 0.0047(6) -0.0095(7)
C16 0.0205(8) 0.0724(14) 0.0288(8) -0.0093(8) 0.0062(6) -0.0107(8)
C17 0.0205(8) 0.0661(14) 0.0359(9) -0.0144(8) 0.0030(7) 0.0039(7)
C18 0.0230(8) 0.0441(10) 0.0370(9) -0.0103(8) -0.0003(6) 0.0064(7)
C19 0.0187(7) 0.0359(8) 0.0207(7) -0.0079(6) 0.0011(5) 0.0006(5)
C30 0.0426(13) 0.0345(12) 0.174(3) -0.0097(16) 0.0093(16) -0.0092(9)
C31 0.0508(12) 0.0390(11) 0.0630(13) -0.0093(10) 0.0048(10) 0.0040(9)
C32 0.0627(16) 0.0488(14) 0.179(4) 0.0365(18) 0.067(2) 0.0180(12)
C33 0.0385(10) 0.0316(9) 0.0499(11) 0.0093(8) -0.0102(8) -0.0032(7)
O1 0.0334(7) 0.0392(7) 0.0657(9) 0.0106(7) 0.0079(6) 0.0079(5)

loop_
_atom_type_symbol
_atom_type_description
_atom_type_scat_dispersion_real
_atom_type_scat_dispersion_imag
_atom_type_scat_source
C C 0.0033 0.0016 'International Tables Vol C Tables 4.2.6.8 and 6.1.1.4'
H H 0.0000 0.0000 'International Tables Vol C Tables 4.2.6.8 and 6.1.1.4'
N N 0.0061 0.0033 'International Tables Vol C Tables 4.2.6.8 and 6.1.1.4'
S S 0.1246 0.1234 'International Tables Vol C Tables 4.2.6.8 and 6.1.1.4'
V V 0.3005 0.5294 'International Tables Vol C Tables 4.2.6.8 and 6.1.1.4'
Br Br -0.2901 2.4595 'International Tables Vol C Tables 4.2.6.8 and 6.1.1.4'
O O 0.0106 0.0060 'International Tables Vol C Tables 4.2.6.8 and 6.1.1.4'

loop_
_geom_angle_atom_site_label_1
_geom_angle_atom_site_label_2
_geom_angle_atom_site_label_3
_geom_angle
_geom_angle_site_symmetry_1
_geom_angle_site_symmetry_3
_geom_angle_publ_flag
N1 V1 S4 85.95(3) . . ?
N1 V1 S1 86.09(3) . . ?
S4 V1 S1 171.605(17) . . ?
N1 V1 S2 81.13(3) . . ?
S4 V1 S2 94.043(15) . . ?
S1 V1 S2 87.350(15) . . ?
N1 V1 S3 81.09(3) . . ?
S4 V1 S3 86.111(15) . . ?
S1 V1 S3 90.033(15) . . ?
S2 V1 S3 162.164(16) . . ?
N1 V1 Br1 172.48(3) . . ?
S4 V1 Br1 94.712(12) . . ?
S1 V1 Br1 93.531(12) . . ?
S2 V1 Br1 91.341(12) . . ?
S3 V1 Br1 106.434(13) . . ?
C1 S1 V1 104.13(5) . . ?
C6 S2 C7 102.78(7) . . ?
C6 S2 V1 102.78(5) . . ?
C7 S2 V1 96.24(5) . . ?
C14 S3 C13 101.86(7) . . ?
C14 S3 V1 103.55(5) . . ?
C13 S3 V1 95.85(5) . . ?
C19 S4 V1 105.69(5) . . ?
C12 N1 C8 119.37(12) . . ?
C12 N1 V1 120.69(9) . . ?
C8 N1 V1 119.93(9) . . ?
C6 C1 C2 117.66(14) . . ?
C6 C1 S1 124.60(11) . . ?
C2 C1 S1 117.73(12) . . ?
C3 C2 C1 120.27(17) . . ?
C4 C3 C2 121.18(17) . . ?
C3 C4 C5 119.84(16) . . ?
C4 C5 C6 119.48(18) . . ?
C1 C6 C5 121.56(15) . . ?
C1 C6 S2 120.86(11) . . ?
C5 C6 S2 117.50(13) . . ?
C8 C7 S2 114.46(10) . . ?
N1 C8 C9 121.51(13) . . ?
N1 C8 C7 118.29(12) . . ?
C9 C8 C7 120.11(13) . . ?
C10 C9 C8 119.33(15) . . ?
C9 C10 C11 119.51(14) . . ?
C10 C11 C12 118.97(14) . . ?
N1 C12 C11 121.30(14) . . ?
N1 C12 C13 118.05(12) . . ?
C11 C12 C13 120.54(13) . . ?
C12 C13 S3 114.77(10) . . ?
C19 C14 C15 121.53(15) . . ?
C19 C14 S3 120.51(11) . . ?
C15 C14 S3 117.90(13) . . ?
C16 C15 C14 119.61(18) . . ?
C17 C16 C15 119.78(16) . . ?
C16 C17 C18 120.71(17) . . ?
C17 C18 C19 120.76(18) . . ?
C14 C19 C18 117.60(15) . . ?
C14 C19 S4 123.92(11) . . ?
C18 C19 S4 118.47(13) . . ?
O1 C30 C31 109.54(18) . . ?
C32 C31 C30 102.24(19) . . ?
C31 C32 C33 107.38(18) . . ?
O1 C33 C32 106.16(16) . . ?
C30 O1 C33 108.78(16) . . ?

loop_
_geom_bond_atom_site_label_1
_geom_bond_atom_site_label_2
_geom_bond_distance
_geom_bond_site_symmetry_2
_geom_bond_publ_flag
Br1 V1 2.5028(3) . ?
V1 N1 2.1629(11) . ?
V1 S4 2.3480(4) . ?
V1 S1 2.3555(4) . ?
V1 S2 2.4326(4) . ?
V1 S3 2.4565(4) . ?
S1 C1 1.7546(15) . ?
S2 C6 1.7867(15) . ?
S2 C7 1.8126(15) . ?
S3 C14 1.7859(16) . ?
S3 C13 1.8217(15) . ?
S4 C19 1.7595(16) . ?
N1 C12 1.3466(18) . ?
N1 C8 1.3495(18) . ?
C1 C6 1.392(2) . ?
C1 C2 1.410(2) . ?
C2 C3 1.382(2) . ?
C3 C4 1.375(3) . ?
C4 C5 1.381(3) . ?
C5 C6 1.397(2) . ?
C7 C8 1.497(2) . ?
C8 C9 1.388(2) . ?
C9 C10 1.376(2) . ?
C10 C11 1.380(2) . ?
C11 C12 1.400(2) . ?
C12 C13 1.498(2) . ?
C14 C19 1.391(2) . ?
C14 C15 1.395(2) . ?
C15 C16 1.385(3) . ?
C16 C17 1.379(3) . ?
C17 C18 1.382(3) . ?
C18 C19 1.407(2) . ?
C30 O1 1.392(3) . ?
C30 C31 1.475(3) . ?
C31 C32 1.465(3) . ?
C32 C33 1.489(3) . ?
C33 O1 1.422(2) . ?
